data_1556517
loop_
_publ_author_name
'Von Pilgrim, M.'
'Mondeshki, M.'
'Klett, J.'

_publ_section_title
;
 [Bis(Trimethylsilyl)Methyl]Lithium and -Sodium: Solubility in Alkanes and
 Complexes with O- and N- Donor Ligands
;
_journal_name_full Inorganics
_journal_page_first 39
_journal_paper_doi 10.3390/inorganics5020039
_journal_volume 5
_journal_year 2017
_chemical_formula_sum 'C11 H27 Na O Si2'
_chemical_formula_weight 254.49
_space_group_crystal_system monoclinic
_space_group_IT_number 14
_space_group_name_Hall '-P 2yn'
_space_group_name_H-M_alt 'P 1 21/n 1'
_atom_sites_solution_hydrogens mixed
_cell_angle_alpha 90
_cell_angle_beta 90.876(5)
_cell_angle_gamma 90
_cell_formula_units_Z 4
_cell_length_a 11.3470(19)
_cell_length_b 9.7379(17)
_cell_length_c 14.622(2)
_cell_measurement_reflns_used 1313
_cell_measurement_temperature 296(2)
_cell_measurement_theta_max 20.7024
_cell_measurement_theta_min 2.2880
_cell_volume 1615.5(4)
_computing_structure_refinement 'SHELXL-2013 (Sheldrick, 2013)'
_diffrn_ambient_temperature 296(2)
_diffrn_measurement_device_type Bruker-Smart
_diffrn_radiation_type MoK\a
_diffrn_radiation_wavelength 0.71073
_diffrn_reflns_av_R_equivalents 0.1641
_diffrn_reflns_av_unetI/netI 0.1589
_diffrn_reflns_limit_h_max 15
_diffrn_reflns_limit_h_min -14
_diffrn_reflns_limit_k_max 12
_diffrn_reflns_limit_k_min -12
_diffrn_reflns_limit_l_max 18
_diffrn_reflns_limit_l_min -19
_diffrn_reflns_number 17850
_diffrn_reflns_theta_full 25.242
_diffrn_reflns_theta_max 28.102
_diffrn_reflns_theta_min 2.289
_exptl_absorpt_coefficient_mu 0.226
_exptl_absorpt_correction_T_max 0.991
_exptl_absorpt_correction_T_min 0.981
_exptl_absorpt_correction_type multi-scan
_exptl_crystal_colour colourless
_exptl_crystal_density_diffrn 1.046
_exptl_crystal_description prism
_exptl_crystal_F_000 560
_exptl_crystal_size_max 0.280
_exptl_crystal_size_mid 0.070
_exptl_crystal_size_min 0.040
_refine_diff_density_max 0.910
_refine_diff_density_min -0.510
_refine_diff_density_rms 0.080
_refine_ls_extinction_coef .
_refine_ls_extinction_method none
_refine_ls_goodness_of_fit_ref 0.891
_refine_ls_hydrogen_treatment mixed
_refine_ls_matrix_type full
_refine_ls_number_parameters 141
_refine_ls_number_reflns 3904
_refine_ls_number_restraints 0
_refine_ls_restrained_S_all 0.891
_refine_ls_R_factor_all 0.1539
_refine_ls_R_factor_gt 0.0690
_refine_ls_shift/su_max 0.000
_refine_ls_shift/su_mean 0.000
_refine_ls_structure_factor_coef Fsqd
_refine_ls_weighting_details 'w=1/[\s^2^(Fo^2^)+(0.0800P)^2^] where P=(Fo^2^+2Fc^2^)/3'
_refine_ls_weighting_scheme calc
_refine_ls_wR_factor_gt 0.1572
_refine_ls_wR_factor_ref 0.1894
_reflns_Friedel_coverage 0.000
_reflns_Friedel_fraction_full .
_reflns_Friedel_fraction_max .
_reflns_number_gt 1766
_reflns_number_total 3904
_reflns_threshold_expression 'I > 2\s(I)'
_cod_data_source_file 2a.cif
_cod_data_source_block JKM16
_cod_original_cell_volume 1615.5(5)
_cod_original_sg_symbol_H-M 'P 21/n'
_cod_database_code 1556517
_shelx_space_group_comment
;
The symmetry employed for this shelxl refinement is uniquely defined
by the following loop, which should always be used as a source of
symmetry information in preference to the above space-group names.
They are only intended as comments.
;
_shelx_estimated_absorpt_t_min 0.939
_shelx_estimated_absorpt_t_max 0.991

loop_
_space_group_symop_operation_xyz
'x, y, z'
'-x+1/2, y+1/2, -z+1/2'
'-x, -y, -z'
'x-1/2, -y-1/2, z-1/2'

loop_
_atom_site_label
_atom_site_type_symbol
_atom_site_fract_x
_atom_site_fract_y
_atom_site_fract_z
_atom_site_U_iso_or_equiv
_atom_site_adp_type
_atom_site_occupancy
_atom_site_site_symmetry_order
_atom_site_calc_flag
_atom_site_refinement_flags_posn
_atom_site_refinement_flags_adp
_atom_site_refinement_flags_occupancy
_atom_site_disorder_assembly
_atom_site_disorder_group
Si11 Si 0.14662(10) 1.36869(12) 0.36351(8) 0.0297(3) Uani 1 1 d . . . . .
Si12 Si 0.14820(10) 1.37002(12) 0.14176(8) 0.0289(3) Uani 1 1 d . . . . .
Na1 Na 0.15265(13) 1.06610(15) 0.24984(12) 0.0334(4) Uani 1 1 d . . . . .
C1 C 0.2133(4) 1.3424(4) 0.2533(3) 0.0278(9) Uani 1 1 d . . . . .
H1 H 0.272(4) 1.305(5) 0.252(3) 0.046(15) Uiso 1 1 d . . . . .
C111 C 0.0226(4) 1.2488(5) 0.3900(3) 0.0499(14) Uani 1 1 d . . . . .
H11A H -0.0262 1.2368 0.3363 0.075 Uiso 1 1 calc R U . . .
H11B H -0.0236 1.2866 0.4383 0.075 Uiso 1 1 calc R U . . .
H11C H 0.0541 1.1616 0.4088 0.075 Uiso 1 1 calc R U . . .
C112 C 0.2568(5) 1.3450(6) 0.4613(3) 0.0627(17) Uani 1 1 d . . . . .
H12A H 0.2468 1.2557 0.4878 0.094 Uiso 1 1 calc R U . . .
H12B H 0.2440 1.4141 0.5069 0.094 Uiso 1 1 calc R U . . .
H12C H 0.3354 1.3534 0.4385 0.094 Uiso 1 1 calc R U . . .
C113 C 0.0789(5) 1.5437(5) 0.3795(4) 0.0643(17) Uani 1 1 d . . . . .
H13A H 0.1394 1.6124 0.3776 0.096 Uiso 1 1 calc R U . . .
H13B H 0.0407 1.5473 0.4376 0.096 Uiso 1 1 calc R U . . .
H13C H 0.0221 1.5604 0.3315 0.096 Uiso 1 1 calc R U . . .
C121 C 0.0386(5) 1.5129(6) 0.1426(3) 0.0595(15) Uani 1 1 d . . . . .
H21A H -0.0323 1.4822 0.1712 0.089 Uiso 1 1 calc R U . . .
H21B H 0.0210 1.5407 0.0809 0.089 Uiso 1 1 calc R U . . .
H21C H 0.0708 1.5893 0.1761 0.089 Uiso 1 1 calc R U . . .
C122 C 0.2588(5) 1.4143(6) 0.0527(3) 0.0566(15) Uani 1 1 d . . . . .
H22A H 0.2946 1.5011 0.0674 0.085 Uiso 1 1 calc R U . . .
H22B H 0.2202 1.4202 -0.0060 0.085 Uiso 1 1 calc R U . . .
H22C H 0.3185 1.3445 0.0512 0.085 Uiso 1 1 calc R U . . .
C123 C 0.0635(5) 1.2205(5) 0.0886(3) 0.0640(17) Uani 1 1 d . . . . .
H23A H 0.1171 1.1468 0.0760 0.096 Uiso 1 1 calc R U . . .
H23B H 0.0260 1.2499 0.0327 0.096 Uiso 1 1 calc R U . . .
H23C H 0.0048 1.1893 0.1304 0.096 Uiso 1 1 calc R U . . .
O1 O 0.4638(2) 1.5393(3) -0.2526(2) 0.0428(8) Uani 1 1 d . . . . .
C11 C 0.4162(5) 1.5993(6) -0.3348(4) 0.0641(16) Uani 1 1 d . . . . .
H31A H 0.4049 1.5293 -0.3813 0.077 Uiso 1 1 calc R U . . .
H31B H 0.4697 1.6682 -0.3580 0.077 Uiso 1 1 calc R U . . .
C12 C 0.3029(6) 1.6623(9) -0.3123(5) 0.105(3) Uani 1 1 d . . . . .
H32A H 0.2971 1.7537 -0.3384 0.126 Uiso 1 1 calc R U . . .
H32B H 0.2381 1.6072 -0.3360 0.126 Uiso 1 1 calc R U . . .
C13 C 0.2998(6) 1.6686(9) -0.2158(5) 0.103(3) Uani 1 1 d . . . . .
H33A H 0.2258 1.6317 -0.1944 0.124 Uiso 1 1 calc R U . . .
H33B H 0.3060 1.7633 -0.1957 0.124 Uiso 1 1 calc R U . . .
C14 C 0.3999(5) 1.5873(6) -0.1773(4) 0.0743(19) Uani 1 1 d . . . . .
H34A H 0.4494 1.6444 -0.1383 0.089 Uiso 1 1 calc R U . . .
H34B H 0.3710 1.5109 -0.1415 0.089 Uiso 1 1 calc R U . . .

loop_
_atom_site_aniso_label
_atom_site_aniso_U_11
_atom_site_aniso_U_22
_atom_site_aniso_U_33
_atom_site_aniso_U_23
_atom_site_aniso_U_13
_atom_site_aniso_U_12
Si11 0.0324(7) 0.0235(6) 0.0332(7) -0.0036(5) 0.0027(5) -0.0027(6)
Si12 0.0304(6) 0.0232(6) 0.0331(7) -0.0009(5) -0.0030(5) 0.0003(5)
Na1 0.0272(8) 0.0284(8) 0.0447(10) -0.0012(8) -0.0007(7) -0.0002(7)
C1 0.020(2) 0.025(2) 0.038(2) 0.0000(19) 0.0006(19) 0.0009(17)
C111 0.048(3) 0.047(3) 0.055(3) -0.017(2) 0.020(3) -0.011(2)
C112 0.070(4) 0.087(5) 0.031(3) 0.001(3) -0.004(2) -0.022(3)
C113 0.105(5) 0.039(3) 0.050(3) -0.004(3) 0.033(3) 0.013(3)
C121 0.066(4) 0.065(4) 0.048(3) -0.004(3) -0.011(3) 0.028(3)
C122 0.063(4) 0.073(4) 0.034(3) 0.005(3) 0.006(2) -0.006(3)
C123 0.092(5) 0.053(3) 0.046(3) 0.002(3) -0.029(3) -0.024(3)
O1 0.0291(16) 0.0487(19) 0.0507(19) 0.0071(17) 0.0031(16) 0.0117(14)
C11 0.072(4) 0.060(4) 0.060(4) 0.003(3) -0.005(3) 0.020(3)
C12 0.074(5) 0.142(7) 0.099(6) 0.008(5) 0.000(4) 0.068(5)
C13 0.064(4) 0.148(8) 0.097(5) -0.018(5) 0.011(4) 0.065(5)
C14 0.079(5) 0.075(4) 0.069(4) 0.002(3) 0.013(3) 0.033(4)

loop_
_atom_type_symbol
_atom_type_description
_atom_type_scat_dispersion_real
_atom_type_scat_dispersion_imag
_atom_type_scat_source
C C 0.0033 0.0016 'International Tables Vol C Tables 4.2.6.8 and 6.1.1.4'
H H 0.0000 0.0000 'International Tables Vol C Tables 4.2.6.8 and 6.1.1.4'
O O 0.0106 0.0060 'International Tables Vol C Tables 4.2.6.8 and 6.1.1.4'
Na Na 0.0362 0.0249 'International Tables Vol C Tables 4.2.6.8 and 6.1.1.4'
Si Si 0.0817 0.0704 'International Tables Vol C Tables 4.2.6.8 and 6.1.1.4'

loop_
_geom_angle_atom_site_label_1
_geom_angle_atom_site_label_2
_geom_angle_atom_site_label_3
_geom_angle
_geom_angle_site_symmetry_1
_geom_angle_site_symmetry_3
C1 Si11 C111 114.9(2) . .
C1 Si11 C113 114.5(2) . .
C111 Si11 C113 103.2(2) . .
C1 Si11 C112 112.0(2) . .
C111 Si11 C112 104.9(2) . .
C113 Si11 C112 106.3(3) . .
C1 Si11 Na1 55.07(13) . .
C111 Si11 Na1 65.15(14) . .
C113 Si11 Na1 149.2(2) . .
C112 Si11 Na1 104.25(19) . .
C1 Si11 Na1 50.09(13) . 2
C111 Si11 Na1 162.99(16) . 2
C113 Si11 Na1 80.11(17) . 2
C112 Si11 Na1 89.85(17) . 2
Na1 Si11 Na1 103.43(4) . 2
C1 Si12 C121 111.7(2) . .
C1 Si12 C122 113.2(2) . .
C121 Si12 C122 106.7(2) . .
C1 Si12 C123 116.9(2) . .
C121 Si12 C123 103.9(3) . .
C122 Si12 C123 103.4(2) . .
C1 Si12 Na1 52.42(13) . 2
C121 Si12 Na1 90.95(19) . 2
C122 Si12 Na1 75.07(17) . 2
C123 Si12 Na1 164.69(19) . 2
C1 Si12 Na1 55.84(13) . .
C121 Si12 Na1 131.29(18) . .
C122 Si12 Na1 121.68(18) . .
C123 Si12 Na1 61.40(16) . .
Na1 Si12 Na1 105.99(4) 2 .
O1 Na1 C1 99.33(13) 4_586 2_545
O1 Na1 C1 129.93(13) 4_586 .
C1 Na1 C1 130.74(6) 2_545 .
O1 Na1 C123 84.86(14) 4_586 .
C1 Na1 C123 126.24(17) 2_545 .
C1 Na1 C123 66.68(14) . .
O1 Na1 C111 79.61(12) 4_586 .
C1 Na1 C111 139.40(15) 2_545 .
C1 Na1 C111 63.44(13) . .
C123 Na1 C111 94.26(16) . .
O1 Na1 Si12 111.33(10) 4_586 2_545
C1 Na1 Si12 32.47(10) 2_545 2_545
C1 Na1 Si12 112.30(11) . 2_545
C123 Na1 Si12 152.69(14) . 2_545
C111 Na1 Si12 109.85(12) . 2_545
O1 Na1 Si12 111.52(10) 4_586 .
C1 Na1 Si12 136.01(11) 2_545 .
C1 Na1 Si12 32.43(10) . .
C123 Na1 Si12 34.37(10) . .
C111 Na1 Si12 78.54(10) . .
Si12 Na1 Si12 137.14(5) 2_545 .
O1 Na1 Si11 111.00(9) 4_586 .
C1 Na1 Si11 137.56(12) 2_545 .
C1 Na1 Si11 32.27(10) . .
C123 Na1 Si11 86.54(11) . .
C111 Na1 Si11 33.21(9) . .
Si12 Na1 Si11 106.46(5) 2_545 .
Si12 Na1 Si11 57.52(4) . .
O1 Na1 Si11 110.88(9) 4_586 2_545
C1 Na1 Si11 31.48(10) 2_545 2_545
C1 Na1 Si11 112.70(11) . 2_545
C123 Na1 Si11 96.97(13) . 2_545
C111 Na1 Si11 165.23(12) . 2_545
Si12 Na1 Si11 57.25(4) 2_545 2_545
Si12 Na1 Si11 105.81(5) . 2_545
Si11 Na1 Si11 138.11(5) . 2_545
Si12 C1 Si11 127.9(3) . .
Si12 C1 Na1 95.11(17) . 2
Si11 C1 Na1 98.43(18) . 2
Si12 C1 Na1 91.72(16) . .
Si11 C1 Na1 92.65(16) . .
Na1 C1 Na1 159.30(18) 2 .
Si11 C111 Na1 81.64(15) . .
Si12 C123 Na1 84.23(17) . .
C14 O1 C11 109.1(4) . .
C14 O1 Na1 127.4(3) . 4_685
C11 O1 Na1 121.1(3) . 4_685
O1 C11 C12 107.6(5) . .
C13 C12 C11 106.1(5) . .
C12 C13 C14 108.9(5) . .
O1 C14 C13 106.3(5) . .

loop_
_geom_bond_atom_site_label_1
_geom_bond_atom_site_label_2
_geom_bond_distance
_geom_bond_site_symmetry_2
Si11 C1 1.809(5) .
Si11 C111 1.873(5) .
Si11 C113 1.885(5) .
Si11 C112 1.899(5) .
Si11 Na1 3.384(2) .
Si11 Na1 3.4271(19) 2
Si12 C1 1.800(5) .
Si12 C121 1.866(5) .
Si12 C122 1.873(5) .
Si12 C123 1.904(5) .
Si12 Na1 3.340(2) 2
Si12 Na1 3.355(2) .
Na1 O1 2.375(3) 4_586
Na1 C1 2.657(4) 2_545
Na1 C1 2.778(4) .
Na1 C123 2.961(5) .
Na1 C111 3.104(5) .
Na1 Si12 3.3399(19) 2_545
Na1 Si11 3.4271(19) 2_545
C1 Na1 2.657(4) 2
O1 C14 1.408(6) .
O1 C11 1.435(6) .
O1 Na1 2.375(3) 4_685
C11 C12 1.466(7) .
C12 C13 1.414(8) .
C13 C14 1.487(8) .
